data_7118355
loop_
_publ_author_name
'Lee, Yousoon'
'Jeon, Ie-Rang'
'Abboud, Khalil A.'
'Garc\'ia-Serres, Ricardo'
'Shearer, Jason'
'Murray, Leslie J.'

_publ_section_title
;
 A [3Fe-3S](3+) cluster with exclusively \m-sulfide donors.
;
_journal_issue 6
_journal_name_full 'Chemical communications (Cambridge, England)'
_journal_page_first 1174
_journal_page_last 1177
_journal_paper_doi 10.1039/c5cc07813j
_journal_volume 52
_journal_year 2016
_chemical_formula_sum 'C69 H87 Fe3 N6 S3'
_chemical_formula_weight 1264.17
_space_group_crystal_system hexagonal
_space_group_IT_number 176
_space_group_name_Hall '-P 6c'
_space_group_name_H-M_alt 'P 63/m'
_symmetry_space_group_name_Hall '-P 6c'
_symmetry_space_group_name_H-M 'P 63/m'
_atom_sites_solution_hydrogens geom
_atom_sites_solution_primary direct
_atom_sites_solution_secondary difmap
_audit_creation_method SHELXL-2014/7
_audit_update_record
;
2015-11-17 deposited with the CCDC.
2015-11-17 downloaded from the CCDC.
;
_cell_angle_alpha 90
_cell_angle_beta 90
_cell_angle_gamma 120
_cell_formula_units_Z 2
_cell_length_a 16.8444(10)
_cell_length_b 16.8444(10)
_cell_length_c 12.6713(8)
_cell_measurement_reflns_used 9961
_cell_measurement_temperature 100(2)
_cell_measurement_theta_max 28.0
_cell_measurement_theta_min 2.0
_cell_volume 3113.6(3)
_computing_cell_refinement 'Bruker APEX2 (Bruker, 2014)'
_computing_data_collection 'Bruker APEX2 (Bruker, 2014)'
_computing_data_reduction 'Bruker Apex2 SAINT (Bruker, 2014)'
_computing_molecular_graphics 'XP in SHELXTL-plus, Bruker 2014'
_computing_publication_material 'SHELXL2014/7, Sheldrick, G. M. 2014'
_computing_structure_refinement 'SHELXL2014/7, Sheldrick G. M. 2014'
_computing_structure_solution 'SHELXL2014/7, Sheldrick G. M. 2014'
_diffrn_ambient_temperature 100(2)
_diffrn_measured_fraction_theta_full 1.000
_diffrn_measured_fraction_theta_max 1.000
_diffrn_measurement_device_type 'Bruker APEX-II DUO'
_diffrn_measurement_method 'phi and omega scans'
_diffrn_radiation_type MoK\a
_diffrn_radiation_wavelength 0.71073
_diffrn_reflns_av_R_equivalents 0.0508
_diffrn_reflns_av_unetI/netI 0.0183
_diffrn_reflns_laue_measured_fraction_full 1.000
_diffrn_reflns_laue_measured_fraction_max 1.000
_diffrn_reflns_limit_h_max 21
_diffrn_reflns_limit_h_min -21
_diffrn_reflns_limit_k_max 21
_diffrn_reflns_limit_k_min -21
_diffrn_reflns_limit_l_max 16
_diffrn_reflns_limit_l_min -16
_diffrn_reflns_number 48177
_diffrn_reflns_point_group_measured_fraction_full 1.000
_diffrn_reflns_point_group_measured_fraction_max 1.000
_diffrn_reflns_theta_full 25.242
_diffrn_reflns_theta_max 27.497
_diffrn_reflns_theta_min 1.396
_diffrn_source 'fine-focus sealed tube'
_exptl_absorpt_coefficient_mu 0.837
_exptl_absorpt_correction_T_max 0.9618
_exptl_absorpt_correction_T_min 0.8578
_exptl_absorpt_correction_type analytical
_exptl_absorpt_process_details 'based on measured indexed crystal faces, Bruker SHELXTL2014 (Sheldrick, 2014)'
_exptl_crystal_colour green
_exptl_crystal_density_diffrn 1.348
_exptl_crystal_description needles
_exptl_crystal_F_000 1338
_exptl_crystal_size_max 0.392
_exptl_crystal_size_mid 0.075
_exptl_crystal_size_min 0.069
_refine_diff_density_max 0.608
_refine_diff_density_min -0.614
_refine_diff_density_rms 0.069
_refine_ls_extinction_method none
_refine_ls_goodness_of_fit_ref 1.041
_refine_ls_hydrogen_treatment constr
_refine_ls_matrix_type full
_refine_ls_number_parameters 129
_refine_ls_number_reflns 2495
_refine_ls_number_restraints 0
_refine_ls_restrained_S_all 1.041
_refine_ls_R_factor_all 0.0591
_refine_ls_R_factor_gt 0.0444
_refine_ls_shift/su_max 0.000
_refine_ls_shift/su_mean 0.000
_refine_ls_structure_factor_coef Fsqd
_refine_ls_weighting_details 'w=1/[\s^2^(Fo^2^)+(0.0771P)^2^+1.6048P] where P=(Fo^2^+2Fc^2^)/3'
_refine_ls_weighting_scheme calc
_refine_ls_wR_factor_gt 0.1218
_refine_ls_wR_factor_ref 0.1284
_reflns_Friedel_coverage 0.000
_reflns_number_gt 1938
_reflns_number_total 2495
_reflns_threshold_expression 'I > 2\s(I)'
_cod_data_source_file c5cc07813j2.cif
_cod_data_source_block ylee71
_cod_original_cell_volume 3113.6(4)
_cod_database_code 7118355
_shelx_shelxl_version_number 2014/7
_shelx_space_group_comment
; 
The symmetry employed for this shelxl refinement is uniquely defined 
by the following loop, which should always be used as a source of 
symmetry information in preference to the above space-group names. 
They are only intended as comments. 
;
_shelx_estimated_absorpt_t_min 0.735
_shelx_estimated_absorpt_t_max 0.945

loop_
_space_group_symop_operation_xyz
'x, y, z'
'-y, x-y, z'
'-x+y, -x, z'
'-x, -y, z+1/2'
'y, -x+y, z+1/2'
'x-y, x, z+1/2'
'-x, -y, -z'
'y, -x+y, -z'
'x-y, x, -z'
'x, y, -z-1/2'
'-y, x-y, -z-1/2'
'-x+y, -x, -z-1/2'

loop_
_atom_site_label
_atom_site_type_symbol
_atom_site_fract_x
_atom_site_fract_y
_atom_site_fract_z
_atom_site_U_iso_or_equiv
_atom_site_adp_type
_atom_site_occupancy
_atom_site_site_symmetry_order
_atom_site_calc_flag
_atom_site_refinement_flags_posn
_atom_site_refinement_flags_adp
_atom_site_refinement_flags_occupancy
Fe1 Fe 0.70073(3) 0.23021(3) 0.7500 0.03298(19) Uani 1 2 d S T P
S1 S 0.55423(5) 0.18335(5) 0.7500 0.0371(3) Uani 1 2 d S T P
N1 N 0.72165(11) 0.16558(11) 0.62982(19) 0.0338(5) Uani 1 1 d . . .
C1 C 0.71663(14) 0.18999(14) 0.5193(2) 0.0371(6) Uani 1 1 d . . .
H1A H 0.6706 0.1347 0.4811 0.044 Uiso 1 1 calc R U .
H1B H 0.7768 0.2116 0.4850 0.044 Uiso 1 1 calc R U .
C2 C 0.74052(13) 0.09881(13) 0.6489(2) 0.0372(6) Uani 1 1 d . . .
C3 C 0.7483(2) 0.0696(2) 0.7500 0.0376(9) Uani 1 2 d S T P
H3A H 0.7612 0.0208 0.7500 0.045 Uiso 1 2 calc R U P
C4 C 0.75573(18) 0.05105(16) 0.5563(3) 0.0473(7) Uani 1 1 d . . .
H4A H 0.7008 0.0228 0.5119 0.071 Uiso 1 1 calc R U .
H4B H 0.7681 0.0036 0.5825 0.071 Uiso 1 1 calc R U .
H4C H 0.8081 0.0959 0.5147 0.071 Uiso 1 1 calc R U .
C5 C 0.69061(13) 0.26462(13) 0.5109(2) 0.0338(6) Uani 1 1 d . . .
C6 C 0.59755(14) 0.24032(13) 0.5102(2) 0.0326(5) Uani 1 1 d . . .
C7 C 0.52352(15) 0.13963(14) 0.5036(2) 0.0388(6) Uani 1 1 d . . .
H7A H 0.5447 0.1018 0.5404 0.047 Uiso 1 1 calc R U .
H7B H 0.4674 0.1306 0.5394 0.047 Uiso 1 1 calc R U .
C8 C 0.50140(16) 0.10866(16) 0.3894(3) 0.0462(7) Uani 1 1 d . . .
H8A H 0.4551 0.0434 0.3872 0.069 Uiso 1 1 calc R U .
H8B H 0.5571 0.1184 0.3536 0.069 Uiso 1 1 calc R U .
H8C H 0.4777 0.1442 0.3538 0.069 Uiso 1 1 calc R U .
C9 C 0.8219(2) 0.1487(2) 0.2500 0.0622(14) Uani 1 2 d S T P
H9A H 0.8671 0.2119 0.2500 0.075 Uiso 1 2 calc R U P
C10 C 0.7310(2) 0.1233(2) 0.2500 0.0461(10) Uani 1 2 d S T P
H10A H 0.7130 0.1685 0.2500 0.055 Uiso 1 2 calc R U P
C11 C 0.6658(2) 0.0312(2) 0.2500 0.0434(9) Uani 1 2 d S T P
H11A H 0.6025 0.0128 0.2500 0.052 Uiso 1 2 calc R U P
C12 C 0.6923(2) -0.0343(2) 0.2500 0.0498(11) Uani 1 2 d S T P
H12A H 0.6472 -0.0975 0.2500 0.060 Uiso 1 2 calc R U P
C13 C 0.7831(3) -0.0084(2) 0.2500 0.0722(17) Uani 1 2 d S T P
H13A H 0.8014 -0.0534 0.2500 0.087 Uiso 1 2 calc R U P
C14 C 0.8486(2) 0.0843(2) 0.2500 0.084(2) Uani 1 2 d S T P
H14A H 0.9120 0.1029 0.2500 0.101 Uiso 1 2 calc R U P

loop_
_atom_site_aniso_label
_atom_site_aniso_U_11
_atom_site_aniso_U_22
_atom_site_aniso_U_33
_atom_site_aniso_U_23
_atom_site_aniso_U_13
_atom_site_aniso_U_12
Fe1 0.0130(2) 0.0110(2) 0.0758(4) 0.000 0.000 0.00667(16)
S1 0.0158(4) 0.0185(4) 0.0788(7) 0.000 0.000 0.0099(3)
N1 0.0136(8) 0.0126(7) 0.0754(15) -0.0005(8) 0.0003(8) 0.0068(6)
C1 0.0193(10) 0.0174(10) 0.0774(19) -0.0009(11) 0.0020(11) 0.0114(8)
C2 0.0127(9) 0.0112(8) 0.085(2) -0.0014(11) 0.0011(10) 0.0044(7)
C3 0.0178(14) 0.0115(13) 0.086(3) 0.000 0.000 0.0092(11)
C4 0.0371(13) 0.0232(11) 0.090(2) 0.0007(13) 0.0068(14) 0.0215(10)
C5 0.0178(10) 0.0154(9) 0.0704(17) 0.000(1) 0.0008(10) 0.0099(8)
C6 0.0167(9) 0.0143(9) 0.0648(17) -0.0008(10) -0.0005(10) 0.0061(7)
C7 0.0182(9) 0.0147(9) 0.0798(19) -0.0019(11) -0.0004(11) 0.0056(8)
C8 0.0234(11) 0.0218(11) 0.090(2) -0.0089(13) -0.0050(13) 0.0090(9)
C9 0.0223(16) 0.0180(16) 0.141(5) 0.000 0.000 0.0064(13)
C10 0.0276(17) 0.0206(15) 0.091(3) 0.000 0.000 0.0130(14)
C11 0.0224(15) 0.0236(16) 0.082(3) 0.000 0.000 0.0100(13)
C12 0.0235(16) 0.0151(14) 0.105(3) 0.000 0.000 0.0052(13)
C13 0.0246(17) 0.0161(16) 0.175(6) 0.000 0.000 0.0098(14)
C14 0.0139(16) 0.0180(17) 0.214(7) 0.000 0.000 0.0036(14)

loop_
_atom_type_symbol
_atom_type_description
_atom_type_scat_dispersion_real
_atom_type_scat_dispersion_imag
_atom_type_scat_source
C C 0.0033 0.0016 'International Tables Vol C Tables 4.2.6.8 and 6.1.1.4'
H H 0.0000 0.0000 'International Tables Vol C Tables 4.2.6.8 and 6.1.1.4'
N N 0.0061 0.0033 'International Tables Vol C Tables 4.2.6.8 and 6.1.1.4'
S S 0.1246 0.1234 'International Tables Vol C Tables 4.2.6.8 and 6.1.1.4'
Fe Fe 0.3463 0.8444 'International Tables Vol C Tables 4.2.6.8 and 6.1.1.4'

loop_
_geom_angle_atom_site_label_1
_geom_angle_atom_site_label_2
_geom_angle_atom_site_label_3
_geom_angle
_geom_angle_site_symmetry_1
_geom_angle_site_symmetry_3
N1 Fe1 N1 98.98(11) 10_557 .
N1 Fe1 S1 106.13(5) 10_557 .
N1 Fe1 S1 106.13(5) . .
N1 Fe1 S1 106.49(5) 10_557 2_655
N1 Fe1 S1 106.49(5) . 2_655
S1 Fe1 S1 128.76(4) . 2_655
Fe1 S1 Fe1 111.24(4) . 3_665
C2 N1 C1 118.5(2) . .
C2 N1 Fe1 120.09(19) . .
C1 N1 Fe1 121.38(12) . .
N1 C1 C5 112.0(2) . .
N1 C1 H1A 109.2 . .
C5 C1 H1A 109.2 . .
N1 C1 H1B 109.2 . .
C5 C1 H1B 109.2 . .
H1A C1 H1B 107.9 . .
N1 C2 C3 124.3(2) . .
N1 C2 C4 118.9(2) . .
C3 C2 C4 116.8(2) . .
C2 C3 C2 132.2(3) 10_557 .
C2 C3 H3A 113.9 10_557 .
C2 C3 H3A 113.9 . .
C2 C4 H4A 109.5 . .
C2 C4 H4B 109.5 . .
H4A C4 H4B 109.5 . .
C2 C4 H4C 109.5 . .
H4A C4 H4C 109.5 . .
H4B C4 H4C 109.5 . .
C6 C5 C6 120.43(19) 2_655 .
C6 C5 C1 119.68(17) 2_655 .
C6 C5 C1 119.79(17) . .
C5 C6 C5 119.56(19) 3_665 .
C5 C6 C7 120.62(18) 3_665 .
C5 C6 C7 119.76(18) . .
C8 C7 C6 111.0(2) . .
C8 C7 H7A 109.4 . .
C6 C7 H7A 109.4 . .
C8 C7 H7B 109.4 . .
C6 C7 H7B 109.4 . .
H7A C7 H7B 108.0 . .
C7 C8 H8A 109.5 . .
C7 C8 H8B 109.5 . .
H8A C8 H8B 109.5 . .
C7 C8 H8C 109.5 . .
H8A C8 H8C 109.5 . .
H8B C8 H8C 109.5 . .
C14 C9 C10 120.9(3) . .
C14 C9 H9A 119.5 . .
C10 C9 H9A 119.5 . .
C9 C10 C11 119.2(3) . .
C9 C10 H10A 120.4 . .
C11 C10 H10A 120.4 . .
C12 C11 C10 120.2(3) . .
C12 C11 H11A 119.9 . .
C10 C11 H11A 119.9 . .
C13 C12 C11 120.2(3) . .
C13 C12 H12A 119.9 . .
C11 C12 H12A 119.9 . .
C12 C13 C14 119.4(3) . .
C12 C13 H13A 120.3 . .
C14 C13 H13A 120.3 . .
C9 C14 C13 120.0(3) . .
C9 C14 H14A 120.0 . .
C13 C14 H14A 120.0 . .

loop_
_geom_bond_atom_site_label_1
_geom_bond_atom_site_label_2
_geom_bond_distance
_geom_bond_site_symmetry_2
Fe1 N1 2.003(2) 10_557
Fe1 N1 2.003(2) .
Fe1 S1 2.1828(8) .
Fe1 S1 2.1911(8) 2_655
S1 Fe1 2.1910(8) 3_665
N1 C2 1.335(3) .
N1 C1 1.474(4) .
C1 C5 1.528(3) .
C1 H1A 0.9900 .
C1 H1B 0.9900 .
C2 C3 1.402(3) .
C2 C4 1.514(4) .
C3 C2 1.402(3) 10_557
C3 H3A 0.9500 .
C4 H4A 0.9800 .
C4 H4B 0.9800 .
C4 H4C 0.9800 .
C5 C6 1.404(3) 2_655
C5 C6 1.408(3) .
C6 C5 1.404(3) 3_665
C6 C7 1.524(3) .
C7 C8 1.520(4) .
C7 H7A 0.9900 .
C7 H7B 0.9900 .
C8 H8A 0.9800 .
C8 H8B 0.9800 .
C8 H8C 0.9800 .
C9 C14 1.365(5) .
C9 C10 1.369(5) .
C9 H9A 0.9500 .
C10 C11 1.382(5) .
C10 H10A 0.9500 .
C11 C12 1.382(5) .
C11 H11A 0.9500 .
C12 C13 1.365(5) .
C12 H12A 0.9500 .
C13 C14 1.391(5) .
C13 H13A 0.9500 .
C14 H14A 0.9500 .
